data_2210033
loop_
_publ_author_name
'Lin, Ning'
'Wang, Heng-Shan'
'Ng, Seik Weng'

_publ_section_title
;
 Methyl 12-bromo-13,14-(thiodinitrilo)deisopropyldehydroabietate
;
_journal_coeditor_code XU2081
_journal_issue 8
_journal_name_full 'Acta Crystallographica Section E'
_journal_page_first o3426
_journal_page_last o3427
_journal_paper_doi 10.1107/S1600536806027450
_journal_volume 62
_journal_year 2006
_chemical_formula_iupac 'C18 H21 Br N2 O2 S'
_chemical_formula_moiety 'C18 H21 Br N2 O2 S'
_chemical_formula_sum 'C18 H21 Br N2 O2 S'
_chemical_formula_weight 409.34
_chemical_name_common
;
Methyl 12-bromo-13,14-(2,1,3)-thiadiazolyl-deisopropyldehydroabietate
;
_chemical_name_systematic
;
Methyl 12-bromo-13,14-(thiodiimino)deisopropyldehydroabietate
;
_space_group_IT_number 5
_symmetry_cell_setting monoclinic
_symmetry_space_group_name_Hall 'C 2y'
_symmetry_space_group_name_H-M 'C 1 2 1'
_atom_sites_solution_hydrogens geom
_atom_sites_solution_primary direct
_atom_sites_solution_secondary difmap
_audit_creation_method SHELXL97
_cell_angle_alpha 90.00
_cell_angle_beta 101.738(2)
_cell_angle_gamma 90.00
_cell_formula_units_Z 4
_cell_length_a 20.847(2)
_cell_length_b 12.1800(10)
_cell_length_c 7.1222(7)
_cell_measurement_reflns_used 1738
_cell_measurement_temperature 295(2)
_cell_measurement_theta_max 21.2
_cell_measurement_theta_min 2.9
_cell_volume 1770.6(3)
_computing_cell_refinement 'SAINT (Bruker, 1999)'
_computing_data_collection 'SMART (Bruker, 1999)'
_computing_data_reduction SAINT
_computing_molecular_graphics 'ORTEPII (Johnson, 1976)'
_computing_publication_material SHELXL97
_computing_structure_refinement 'SHELXL97 (Sheldrick, 1997)'
_computing_structure_solution 'SHELXS97 (Sheldrick, 1997)'
_diffrn_ambient_temperature 295(2)
_diffrn_measured_fraction_theta_full 0.99
_diffrn_measured_fraction_theta_max 0.99
_diffrn_measurement_device_type 'Bruker SMART 1000 area-detector'
_diffrn_measurement_method '\f and \w'
_diffrn_radiation_monochromator graphite
_diffrn_radiation_source 'fine-focus sealed tube'
_diffrn_radiation_type MoK\a
_diffrn_radiation_wavelength 0.71073
_diffrn_reflns_av_R_equivalents 0.019
_diffrn_reflns_av_sigmaI/netI 0.058
_diffrn_reflns_limit_h_max 21
_diffrn_reflns_limit_h_min -24
_diffrn_reflns_limit_k_max 14
_diffrn_reflns_limit_k_min -14
_diffrn_reflns_limit_l_max 8
_diffrn_reflns_limit_l_min -7
_diffrn_reflns_number 4679
_diffrn_reflns_theta_full 25.3
_diffrn_reflns_theta_max 25.3
_diffrn_reflns_theta_min 2.0
_diffrn_standards_interval_count 0
_diffrn_standards_interval_time 0
_diffrn_standards_number 0
_exptl_absorpt_coefficient_mu 2.453
_exptl_absorpt_correction_type none
_exptl_crystal_colour Yellow
_exptl_crystal_density_diffrn 1.536
_exptl_crystal_density_method 'not measured'
_exptl_crystal_description Block
_exptl_crystal_F_000 840
_exptl_crystal_size_max 0.26
_exptl_crystal_size_mid 0.25
_exptl_crystal_size_min 0.24
_refine_diff_density_max 0.34
_refine_diff_density_min -0.23
_refine_ls_abs_structure_details 'Flack (1983), with 1368 Friedel pairs'
_refine_ls_abs_structure_Flack 0.050(10)
_refine_ls_extinction_method none
_refine_ls_goodness_of_fit_ref 0.91
_refine_ls_hydrogen_treatment constr
_refine_ls_matrix_type full
_refine_ls_number_parameters 221
_refine_ls_number_reflns 3068
_refine_ls_number_restraints 1
_refine_ls_restrained_S_all 0.91
_refine_ls_R_factor_all 0.056
_refine_ls_R_factor_gt 0.040
_refine_ls_shift/su_max 0.001
_refine_ls_shift/su_mean 0.000
_refine_ls_structure_factor_coef Fsqd
_refine_ls_weighting_details 'calc w = 1/[\s^2^(Fo^2^)+(0.0522P)^2^] where P=(Fo^2^+2Fc^2^)/3'
_refine_ls_weighting_scheme calc
_refine_ls_wR_factor_gt 0.096
_refine_ls_wR_factor_ref 0.101
_reflns_number_gt 2244
_reflns_number_total 3068
_reflns_threshold_expression I>2\s(I)
_cod_data_source_file xu2081.cif
_cod_data_source_block I
_cod_depositor_comments
;
The following automatic conversions were performed:
'_symmetry_cell_setting' value 'Monoclinic' changed to 'monoclinic'
according to '/home/saulius/struct/CIF-dictionaries/cif_core.dic'
dictionary named 'cif_core.dic' version 2.4.1 from 2010-06-29.

Automatic conversion script
Id: cif_fix_enum 1527 2010-12-29 10:47:43Z saulius 

The following automatic conversions were performed:

'_symmetry_cell_setting' value 'Monoclinic' changed to 'monoclinic'
according to /home/saulius/struct/CIF-dictionaries/cif_core.dic
dictionary named 'cif_core.dic' version 2.4.1 from 2010-06-29.

Automatic conversion script
Id: cif_fix_values 1715 2011-07-08 13:25:40Z adriana 
;
_cod_original_cell_volume 1770.5(3)
_cod_original_sg_symbol_H-M 'C 2'
_cod_database_code 2210033
_cod_database_fobs_code 2210033

loop_
_symmetry_equiv_pos_as_xyz
'x, y, z'
'-x, y, -z'
'x+1/2, y+1/2, z'
'-x+1/2, y+1/2, -z'

loop_
_atom_site_type_symbol
_atom_site_label
_atom_site_fract_x
_atom_site_fract_y
_atom_site_fract_z
_atom_site_U_iso_or_equiv
_atom_site_adp_type
_atom_site_calc_flag
_atom_site_refinement_flags
_atom_site_occupancy
Br Br1 0.11216(3) 0.50000(5) 0.27189(8) 0.0915(2) Uani d . 1
S S1 -0.09285(7) 0.6869(2) 0.2480(2) 0.0927(6) Uani d . 1
O O1 0.1121(2) 1.2758(4) -0.0386(6) 0.1130(10) Uani d . 1
O O2 0.1200(3) 1.1426(5) -0.2391(7) 0.132(2) Uani d . 1
N N1 -0.0302(2) 0.6076(4) 0.2528(5) 0.0840(10) Uani d . 1
N N2 -0.0606(2) 0.8048(5) 0.2514(5) 0.0770(10) Uani d . 1
C C1 0.0208(2) 0.6765(4) 0.2580(5) 0.0620(10) Uani d . 1
C C2 0.0038(2) 0.7899(5) 0.2569(6) 0.0620(10) Uani d . 1
C C3 0.0513(2) 0.8731(4) 0.2615(6) 0.0560(10) Uani d . 1
C C4 0.0287(2) 0.9895(6) 0.2601(7) 0.083(2) Uani d . 1
C C5 0.0786(2) 1.0757(5) 0.2380(7) 0.0690(10) Uani d . 1
C C6 0.1337(2) 1.0297(3) 0.1483(6) 0.0480(10) Uani d . 1
C C7 0.1784(2) 1.1217(4) 0.0905(6) 0.0630(10) Uani d . 1
C C8 0.2335(2) 1.0691(4) 0.0114(7) 0.0650(10) Uani d . 1
C C9 0.2700(2) 0.9805(4) 0.1382(7) 0.0670(10) Uani d . 1
C C10 0.2226(2) 0.8901(4) 0.1721(7) 0.0620(10) Uani d . 1
C C11 0.1672(2) 0.9317(4) 0.2654(5) 0.0500(10) Uani d . 1
C C12 0.1144(2) 0.8440(4) 0.2631(5) 0.0480(10) Uani d . 1
C C13 0.1322(2) 0.7293(4) 0.2694(5) 0.0550(10) Uani d . 1
C C14 0.0872(3) 0.6489(4) 0.2675(6) 0.0610(10) Uani d . 1
C C15 0.1324(3) 1.1809(4) -0.0851(9) 0.0770(10) Uani d . 1
C C16 0.0658(4) 1.3277(7) -0.2060(10) 0.126(3) Uani d . 1
C C17 0.2069(3) 1.2041(5) 0.2474(9) 0.094(2) Uani d . 1
C C18 0.1952(2) 0.9578(4) 0.4796(6) 0.075(2) Uani d . 1
H H4a 0.0141 1.0034 0.3789 0.100 Uiso calc R 1
H H4b -0.0090 0.9981 0.1561 0.100 Uiso calc R 1
H H5a 0.0973 1.1061 0.3630 0.083 Uiso calc R 1
H H5b 0.0568 1.1347 0.1582 0.083 Uiso calc R 1
H H6 0.1113 0.9976 0.0263 0.057 Uiso calc R 1
H H8a 0.2153 1.0377 -0.1132 0.078 Uiso calc R 1
H H8b 0.2643 1.1257 -0.0070 0.078 Uiso calc R 1
H H9a 0.2913 1.0120 0.2600 0.080 Uiso calc R 1
H H9b 0.3036 0.9494 0.0777 0.080 Uiso calc R 1
H H10a 0.2036 0.8561 0.0503 0.074 Uiso calc R 1
H H10b 0.2470 0.8341 0.2536 0.074 Uiso calc R 1
H H13 0.1758 0.7102 0.2749 0.066 Uiso calc R 1
H H16a 0.0906 1.3676 -0.2833 0.189 Uiso calc R 1
H H16b 0.0368 1.3770 -0.1590 0.189 Uiso calc R 1
H H16c 0.0407 1.2714 -0.2820 0.189 Uiso calc R 1
H H17a 0.2336 1.1660 0.3531 0.141 Uiso calc R 1
H H17b 0.1718 1.2410 0.2905 0.141 Uiso calc R 1
H H17c 0.2331 1.2570 0.1971 0.141 Uiso calc R 1
H H18a 0.2123 0.8918 0.5448 0.113 Uiso calc R 1
H H18b 0.1610 0.9866 0.5375 0.113 Uiso calc R 1
H H18c 0.2297 1.0110 0.4889 0.113 Uiso calc R 1

loop_
_atom_site_aniso_label
_atom_site_aniso_U_11
_atom_site_aniso_U_22
_atom_site_aniso_U_33
_atom_site_aniso_U_12
_atom_site_aniso_U_13
_atom_site_aniso_U_23
Br1 0.1103(5) 0.0589(3) 0.1084(4) -0.0120(4) 0.0292(3) -0.0038(4)
S1 0.0609(8) 0.149(2) 0.0645(7) -0.0290(10) 0.0041(6) 0.0166(9)
O1 0.127(4) 0.080(3) 0.127(4) 0.023(3) 0.018(3) 0.014(3)
O2 0.191(6) 0.105(4) 0.079(3) 0.026(3) -0.022(3) 0.001(3)
N1 0.087(3) 0.108(4) 0.056(2) -0.039(3) 0.009(2) -0.007(2)
N2 0.042(2) 0.133(4) 0.056(2) 0.002(2) 0.0102(17) 0.021(2)
C1 0.060(3) 0.087(4) 0.037(2) -0.021(3) 0.0041(17) 0.003(2)
C2 0.060(3) 0.087(4) 0.039(2) 0.000(3) 0.0127(19) 0.007(2)
C3 0.048(3) 0.077(3) 0.044(2) 0.001(2) 0.0142(18) 0.010(2)
C4 0.075(3) 0.094(4) 0.091(3) 0.027(4) 0.043(3) 0.032(4)
C5 0.064(3) 0.074(3) 0.070(3) 0.019(3) 0.013(2) -0.007(3)
C6 0.049(2) 0.042(3) 0.049(2) -0.001(2) 0.0050(17) -0.0075(16)
C7 0.065(3) 0.049(2) 0.071(3) -0.004(2) 0.002(2) -0.014(2)
C8 0.061(3) 0.061(3) 0.073(3) -0.015(2) 0.014(2) 0.003(2)
C9 0.054(3) 0.059(3) 0.093(3) -0.004(2) 0.027(2) 0.002(3)
C10 0.064(3) 0.054(3) 0.072(3) 0.008(2) 0.025(2) 0.008(2)
C11 0.052(3) 0.053(2) 0.044(2) 0.001(2) 0.0083(18) -0.0033(19)
C12 0.050(3) 0.056(3) 0.037(2) 0.002(2) 0.0078(17) 0.0060(19)
C13 0.061(3) 0.063(3) 0.043(2) -0.002(2) 0.0141(18) -0.0002(19)
C14 0.076(3) 0.057(3) 0.051(2) -0.007(2) 0.016(2) 0.000(2)
C15 0.107(4) 0.037(2) 0.091(4) 0.003(3) 0.030(3) 0.013(3)
C16 0.121(6) 0.104(5) 0.133(6) 0.022(5) -0.021(5) 0.033(4)
C17 0.095(4) 0.069(4) 0.113(4) -0.012(3) 0.010(3) -0.030(3)
C18 0.069(3) 0.102(4) 0.048(2) -0.005(2) -0.003(2) 0.007(2)

loop_
_atom_type_symbol
_atom_type_description
_atom_type_scat_dispersion_real
_atom_type_scat_dispersion_imag
_atom_type_scat_source
C C 0.0033 0.0016 'International Tables Vol C Tables 4.2.6.8 and 6.1.1.4'
H H 0.0000 0.0000 'International Tables Vol C Tables 4.2.6.8 and 6.1.1.4'
N N 0.0061 0.0033 'International Tables Vol C Tables 4.2.6.8 and 6.1.1.4'
O O 0.0106 0.0060 'International Tables Vol C Tables 4.2.6.8 and 6.1.1.4'
S S 0.1246 0.1234 'International Tables Vol C Tables 4.2.6.8 and 6.1.1.4'
Br Br -0.2901 2.4595 'International Tables Vol C Tables 4.2.6.8 and 6.1.1.4'

loop_
_geom_angle_atom_site_label_1
_geom_angle_atom_site_label_2
_geom_angle_atom_site_label_3
_geom_angle
_geom_angle_publ_flag
N2 S1 N1 101.6(2) no
C15 O1 C16 111.1(5) no
C1 N1 S1 105.0(4) no
C2 N2 S1 107.2(4) no
N1 C1 C14 127.8(5) no
N1 C1 C2 114.1(5) no
C14 C1 C2 118.1(4) no
N2 C2 C3 126.5(5) no
N2 C2 C1 112.1(5) no
C3 C2 C1 121.5(4) no
C12 C3 C2 119.1(5) no
C12 C3 C4 123.4(4) no
C2 C3 C4 117.5(4) no
C3 C4 C5 116.0(4) no
C4 C5 C6 112.4(4) no
C5 C6 C11 110.8(3) no
C5 C6 C7 112.7(4) no
C11 C6 C7 118.0(3) no
C8 C7 C17 109.7(4) no
C8 C7 C6 109.3(3) no
C17 C7 C6 116.2(4) no
C8 C7 C15 106.2(4) no
C17 C7 C15 111.2(4) no
C6 C7 C15 103.7(4) no
C9 C8 C7 114.0(4) no
C8 C9 C10 110.2(4) no
C11 C10 C9 113.5(4) no
C10 C11 C12 111.6(4) no
C10 C11 C6 108.7(3) no
C12 C11 C6 106.8(3) no
C10 C11 C18 109.1(4) no
C12 C11 C18 106.2(3) no
C6 C11 C18 114.4(4) no
C3 C12 C13 119.6(4) no
C3 C12 C11 120.7(4) no
C13 C12 C11 119.7(4) no
C14 C13 C12 121.8(4) no
C13 C14 C1 119.9(5) no
C13 C14 Br1 120.5(4) no
C1 C14 Br1 119.6(4) no
O2 C15 O1 124.9(5) no
O2 C15 C7 122.8(5) no
O1 C15 C7 112.3(5) no
C3 C4 H4a 108.3 no
C5 C4 H4a 108.3 no
C3 C4 H4b 108.3 no
C5 C4 H4b 108.3 no
H4a C4 H4b 107.4 no
C4 C5 H5a 109.1 no
C6 C5 H5a 109.1 no
C4 C5 H5b 109.1 no
C6 C5 H5b 109.1 no
H5a C5 H5b 107.9 no
C5 C6 H6 104.7 no
C11 C6 H6 104.7 no
C7 C6 H6 104.7 no
C9 C8 H8a 108.7 no
C7 C8 H8a 108.7 no
C9 C8 H8b 108.7 no
C7 C8 H8b 108.7 no
H8a C8 H8b 107.6 no
C8 C9 H9a 109.6 no
C10 C9 H9a 109.6 no
C8 C9 H9b 109.6 no
C10 C9 H9b 109.6 no
H9a C9 H9b 108.1 no
C11 C10 H10a 108.9 no
C9 C10 H10a 108.9 no
C11 C10 H10b 108.9 no
C9 C10 H10b 108.9 no
H10a C10 H10b 107.7 no
C14 C13 H13 119.1 no
C12 C13 H13 119.1 no
O1 C16 H16a 109.5 no
O1 C16 H16b 109.5 no
H16a C16 H16b 109.5 no
O1 C16 H16c 109.5 no
H16a C16 H16c 109.5 no
H16b C16 H16c 109.5 no
C7 C17 H17a 109.5 no
C7 C17 H17b 109.5 no
H17a C17 H17b 109.5 no
C7 C17 H17c 109.5 no
H17a C17 H17c 109.5 no
H17b C17 H17c 109.5 no
C11 C18 H18a 109.5 no
C11 C18 H18b 109.5 no
H18a C18 H18b 109.5 no
C11 C18 H18c 109.5 no
H18a C18 H18c 109.5 no
H18b C18 H18c 109.5 no

loop_
_geom_bond_atom_site_label_1
_geom_bond_atom_site_label_2
_geom_bond_distance
_geom_bond_publ_flag
Br1 C14 1.885(5) no
S1 N2 1.584(6) no
S1 N1 1.619(6) no
O1 C15 1.298(7) no
O1 C16 1.510(7) no
O2 C15 1.171(6) no
N1 C1 1.348(6) no
N2 C2 1.346(6) no
C1 C14 1.414(7) no
C1 C2 1.426(7) no
C2 C3 1.412(7) no
C3 C12 1.360(6) no
C3 C4 1.494(8) no
C4 C5 1.508(8) no
C5 C6 1.530(6) no
C6 C11 1.539(5) no
C6 C7 1.565(6) no
C7 C8 1.520(7) no
C7 C17 1.529(7) no
C7 C15 1.586(7) no
C8 C9 1.509(7) no
C9 C10 1.532(6) no
C10 C11 1.530(6) no
C11 C12 1.531(6) no
C11 C18 1.551(6) no
C12 C13 1.443(6) no
C13 C14 1.355(7) no
C4 H4a 0.97 no
C4 H4b 0.97 no
C5 H5a 0.97 no
C5 H5b 0.97 no
C6 H6 0.98 no
C8 H8a 0.97 no
C8 H8b 0.97 no
C9 H9a 0.97 no
C9 H9b 0.97 no
C10 H10a 0.97 no
C10 H10b 0.97 no
C13 H13 0.93 no
C16 H16a 0.96 no
C16 H16b 0.96 no
C16 H16c 0.96 no
C17 H17a 0.96 no
C17 H17b 0.96 no
C17 H17c 0.96 no
C18 H18a 0.96 no
C18 H18b 0.96 no
C18 H18c 0.96 no

loop_
_geom_torsion_atom_site_label_1
_geom_torsion_atom_site_label_2
_geom_torsion_atom_site_label_3
_geom_torsion_atom_site_label_4
_geom_torsion
_geom_torsion_publ_flag
N2 S1 N1 C1 0.1(3) no
N1 S1 N2 C2 0.0(3) no
S1 N1 C1 C14 178.6(3) no
S1 N1 C1 C2 -0.2(4) no
S1 N2 C2 C3 -180.0(3) no
S1 N2 C2 C1 -0.1(4) no
N1 C1 C2 N2 0.2(5) no
C14 C1 C2 N2 -178.8(3) no
N1 C1 C2 C3 -179.9(4) no
C14 C1 C2 C3 1.2(6) no
N2 C2 C3 C12 -178.7(4) no
C1 C2 C3 C12 1.3(6) no
N2 C2 C3 C4 0.0(6) no
C1 C2 C3 C4 -179.9(4) no
C12 C3 C4 C5 6.6(6) no
C2 C3 C4 C5 -172.0(4) no
C3 C4 C5 C6 21.3(6) no
C4 C5 C6 C11 -55.9(5) no
C4 C5 C6 C7 169.5(4) no
C5 C6 C7 C8 177.4(4) no
C11 C6 C7 C8 46.4(5) no
C5 C6 C7 C17 52.7(6) no
C11 C6 C7 C17 -78.4(5) no
C5 C6 C7 C15 -69.6(4) no
C11 C6 C7 C15 159.4(4) no
C17 C7 C8 C9 78.0(5) no
C6 C7 C8 C9 -50.5(5) no
C15 C7 C8 C9 -161.8(4) no
C7 C8 C9 C10 57.9(5) no
C8 C9 C10 C11 -58.6(5) no
C9 C10 C11 C12 169.6(4) no
C9 C10 C11 C6 52.0(5) no
C9 C10 C11 C18 -73.3(5) no
C5 C6 C11 C10 -179.0(4) no
C7 C6 C11 C10 -47.1(5) no
C5 C6 C11 C12 60.4(4) no
C7 C6 C11 C12 -167.7(3) no
C5 C6 C11 C18 -56.8(5) no
C7 C6 C11 C18 75.1(5) no
C2 C3 C12 C13 -3.0(5) no
C4 C3 C12 C13 178.4(4) no
C2 C3 C12 C11 179.2(4) no
C4 C3 C12 C11 0.6(6) no
C10 C11 C12 C3 -152.4(4) no
C6 C11 C12 C3 -33.7(5) no
C18 C11 C12 C3 88.8(4) no
C10 C11 C12 C13 29.8(5) no
C6 C11 C12 C13 148.5(3) no
C18 C11 C12 C13 -89.0(4) no
C3 C12 C13 C14 2.2(6) no
C11 C12 C13 C14 -180.0(4) no
C12 C13 C14 C1 0.4(6) no
C12 C13 C14 Br1 179.0(3) no
N1 C1 C14 C13 179.2(4) no
C2 C1 C14 C13 -2.0(6) no
N1 C1 C14 Br1 0.6(6) no
C2 C1 C14 Br1 179.4(3) no
C16 O1 C15 O2 4.2(9) no
C16 O1 C15 C7 -177.2(5) no
C8 C7 C15 O2 39.2(7) no
C17 C7 C15 O2 158.5(6) no
C6 C7 C15 O2 -76.0(7) no
C8 C7 C15 O1 -139.5(5) no
C17 C7 C15 O1 -20.2(6) no
C6 C7 C15 O1 105.3(5) no

loop_
_cod_related_entry_id
_cod_related_entry_database
_cod_related_entry_code
1 ChemSpider 21178905
